data_4117217
loop_
_publ_author_name
'F. Albert Cotton'
'Lee M. Daniels'
'Carlos A. Murillo'
'Xiaoping Wang'

_publ_contact_author
;
 Prof. F.A. Cotton
 Department of Chemistry
 Mail Stop 3255
 Texas A&M University
 College Station, TX 77843
 USA
;
_publ_contact_author_email cotton@tamu.edu
_publ_contact_author_fax '409 845 9351'
_publ_contact_author_phone '409 845 4432'
_publ_section_title
;
 A Wonderful Bond That Wasn't There: Reformulation of a Compound
 "Containing a Ta-Ta Bond without Bridging Ligands" as
 [(Cy~2~N)~2~ClTa(\m-H)]~2~
;
_journal_name_full 'Journal of the American Chemical Society'
_journal_page_first 12449
_journal_page_last 12450
_journal_paper_doi 10.1021/ja9629165
_journal_volume 118
_journal_year 1996
_chemical_compound_source synthesis
_chemical_formula_sum 'C48 H90 Cl2 N4 Ta2'
_chemical_formula_weight 1156.04
_chemical_name_common Ta2(\m-H)2Cl2(Cy2N)4
_space_group_IT_number 15
_symmetry_cell_setting monoclinic
_symmetry_space_group_name_Hall '-C 2yc'
_symmetry_space_group_name_H-M 'C 1 2/c 1'
_atom_sites_solution_hydrogens geom
_atom_sites_solution_primary direct
_atom_sites_solution_secondary difmap
_audit_creation_method SHELXL
_cell_angle_alpha 90.00
_cell_angle_beta 94.702(8)
_cell_angle_gamma 90.00
_cell_formula_units_Z 8
_cell_length_a 42.234(5)
_cell_length_b 10.804(1)
_cell_length_c 22.765(2)
_cell_measurement_reflns_used 250
_cell_measurement_temperature 213(2)
_cell_measurement_theta_max 20.9
_cell_measurement_theta_min 9.0
_cell_volume 10352.6(18)
_computing_cell_refinement MADNES
_computing_data_collection MADNES
_computing_data_reduction PROCOR
_computing_molecular_graphics 'SHELXTL V5'
_computing_publication_material 'SHELXTL V5'
_computing_structure_refinement 'SHELXL-93 (Sheldrick, 1993)'
_computing_structure_solution 'SHELXS-86 (Sheldrick, 1990)'
_diffrn_ambient_temperature 213(2)
_diffrn_measurement_device 'Enraf-Nonius FAST'
_diffrn_measurement_method 'frame data from omega scans'
_diffrn_radiation_monochromator graphite
_diffrn_radiation_source 'fine-focus sealed tube'
_diffrn_radiation_type MoK\a
_diffrn_radiation_wavelength 0.71073
_diffrn_reflns_av_R_equivalents 0.0000
_diffrn_reflns_av_sigmaI/netI 0.0237
_diffrn_reflns_limit_h_max 39
_diffrn_reflns_limit_h_min -36
_diffrn_reflns_limit_k_max 11
_diffrn_reflns_limit_k_min 0
_diffrn_reflns_limit_l_max 23
_diffrn_reflns_limit_l_min 0
_diffrn_reflns_number 5447
_diffrn_reflns_theta_max 22.12
_diffrn_reflns_theta_min 1.95
_diffrn_standards_number 0
_exptl_absorpt_coefficient_mu 4.362
_exptl_absorpt_correction_T_max 0.99
_exptl_absorpt_correction_T_min 0.98
_exptl_absorpt_correction_type 'not applied'
_exptl_crystal_colour 'dark red '
_exptl_crystal_density_diffrn 1.483
_exptl_crystal_description rod-shaped
_exptl_crystal_F_000 4688
_exptl_crystal_size_max 0.25
_exptl_crystal_size_mid 0.12
_exptl_crystal_size_min 0.08
_refine_diff_density_max 0.881
_refine_diff_density_min -0.624
_refine_diff_density_rms 0.114
_refine_ls_extinction_method none
_refine_ls_goodness_of_fit_all 1.090
_refine_ls_goodness_of_fit_obs 1.089
_refine_ls_hydrogen_treatment refall
_refine_ls_matrix_type full
_refine_ls_number_parameters 809
_refine_ls_number_reflns 5388
_refine_ls_number_restraints 14
_refine_ls_restrained_S_all 1.117
_refine_ls_restrained_S_obs 1.090
_refine_ls_R_factor_all 0.0367
_refine_ls_R_factor_obs 0.0324
_refine_ls_shift/esd_max -0.978
_refine_ls_shift/esd_mean 0.003
_refine_ls_structure_factor_coef Fsqd
_refine_ls_weighting_details 'w=1/[\s^2^(Fo^2^)+(0.0404P)^2^+134.3155P] where P=(Fo^2^+2Fc^2^)/3'
_refine_ls_weighting_scheme calc
_refine_ls_wR_factor_all 0.0861
_refine_ls_wR_factor_obs 0.0804
_reflns_number_observed 5055
_reflns_number_total 5447
_reflns_observed_criterion >2sigma(I)
_cod_data_source_file ja9629165.cif
_cod_data_source_block JA9629165-234
_cod_depositor_comments
;
The following automatic conversions were performed:

'_refine_ls_weighting_scheme' value 'calc
w=1/[\s^2^(Fo^2^)+(0.0404P)^2^+134.3155P] where P=(Fo^2^+2Fc^2^)/3'
was changed to 'calc'. New tag '_refine_ls_weighting_details' was
created. The value of the new tag was set to
'w=1/[\s^2^(Fo^2^)+(0.0404P)^2^+134.3155P] where P=(Fo^2^+2Fc^2^)/3'.

Automatic conversion script
Id: cif_fix_values 3143 2015-03-26 13:38:13Z robertas 
;
_cod_original_cell_volume 10353(2)
_cod_original_formula_sum 'C48 H2 H88 Cl2 N4 Ta2'
_cod_database_code 4117217

loop_
_symmetry_equiv_pos_as_xyz
'x, y, z'
'-x, y, -z+1/2'
'x+1/2, y+1/2, z'
'-x+1/2, y+1/2, -z+1/2'
'-x, -y, -z'
'x, -y, z-1/2'
'-x+1/2, -y+1/2, -z'
'x+1/2, -y+1/2, z-1/2'

loop_
_atom_site_aniso_label
_atom_site_aniso_U_11
_atom_site_aniso_U_22
_atom_site_aniso_U_33
_atom_site_aniso_U_23
_atom_site_aniso_U_13
_atom_site_aniso_U_12
Ta1 0.0266(2) 0.0247(2) 0.0273(2) 0.00179(11) 0.00467(12) 0.00006(11)
Ta2 0.0243(2) 0.0262(2) 0.0274(2) 0.00198(11) 0.00386(12) 0.00269(11)
Cl1 0.0457(12) 0.0451(10) 0.0357(9) 0.0055(8) 0.0011(8) 0.0067(8)
Cl2 0.0383(12) 0.0310(9) 0.0444(10) 0.0066(7) 0.0092(8) 0.0007(8)
N1 0.014(3) 0.028(3) 0.035(3) 0.000(2) 0.007(2) 0.001(2)
N2 0.049(4) 0.032(3) 0.019(3) 0.003(2) 0.005(3) -0.010(3)
N3 0.024(3) 0.031(3) 0.035(3) 0.005(2) 0.005(2) 0.003(2)
N4 0.043(4) 0.028(3) 0.037(3) 0.007(2) 0.007(3) -0.003(3)
C11 0.023(4) 0.031(4) 0.034(4) -0.004(3) 0.005(3) -0.004(3)
C12 0.052(6) 0.041(4) 0.033(4) 0.000(4) -0.007(4) 0.011(4)
C13 0.043(6) 0.050(5) 0.074(6) 0.016(5) -0.009(5) 0.002(4)
C14 0.064(8) 0.039(5) 0.120(9) -0.011(5) -0.006(6) 0.017(5)
C15 0.055(7) 0.054(5) 0.083(7) -0.026(5) 0.017(5) 0.016(5)
C16 0.056(6) 0.043(5) 0.043(5) -0.008(4) 0.010(4) 0.006(4)
C21 0.027(4) 0.031(4) 0.036(4) -0.002(3) 0.005(3) -0.003(3)
C22 0.029(5) 0.066(6) 0.052(5) 0.021(4) 0.007(4) 0.010(4)
C23 0.059(7) 0.068(6) 0.041(5) 0.022(4) 0.002(4) -0.001(5)
C24 0.073(7) 0.061(5) 0.040(5) 0.006(4) 0.022(4) -0.012(5)
C25 0.033(6) 0.064(6) 0.077(6) 0.013(5) 0.027(5) -0.009(5)
C26 0.023(5) 0.052(5) 0.052(5) 0.012(4) 0.015(4) 0.008(4)
C31 0.023(4) 0.035(4) 0.033(4) 0.003(3) 0.008(3) 0.009(3)
C32 0.039(5) 0.028(4) 0.048(5) 0.001(3) -0.001(4) 0.000(4)
C34 0.056(6) 0.067(6) 0.043(5) 0.015(4) -0.004(4) 0.006(5)
C33 0.041(6) 0.064(5) 0.036(4) 0.011(4) -0.007(4) -0.003(4)
C35 0.045(6) 0.053(5) 0.061(5) 0.028(4) 0.008(4) 0.008(4)
C36 0.037(5) 0.034(4) 0.049(5) 0.004(3) 0.007(4) 0.004(4)
C111 0.015(4) 0.032(4) 0.036(4) 0.000(3) 0.005(3) 0.011(3)
C121 0.044(5) 0.046(4) 0.029(4) 0.006(3) -0.005(4) -0.002(4)
C131 0.079(7) 0.041(5) 0.064(6) 0.008(4) 0.035(5) -0.005(5)
C141 0.058(6) 0.029(4) 0.094(7) -0.015(4) 0.035(5) -0.012(4)
C151 0.059(6) 0.035(4) 0.054(5) -0.015(4) 0.010(4) -0.006(4)
C161 0.036(5) 0.039(4) 0.045(5) -0.008(4) 0.001(4) 0.002(4)
C211 0.045(5) 0.034(4) 0.020(3) 0.004(3) -0.005(3) -0.010(3)
C221 0.044(6) 0.055(5) 0.049(5) 0.004(4) -0.005(4) -0.011(4)
C231 0.056(6) 0.085(6) 0.036(5) 0.015(4) -0.008(4) -0.035(5)
C241 0.083(7) 0.067(6) 0.035(5) -0.008(4) 0.010(4) -0.038(5)
C251 0.091(7) 0.040(5) 0.042(5) -0.009(4) 0.010(5) -0.012(5)
C261 0.051(6) 0.039(4) 0.039(4) -0.005(3) 0.018(4) -0.011(4)
C311 0.012(4) 0.049(4) 0.038(4) -0.004(3) 0.001(3) 0.012(3)
C321 0.067(7) 0.057(5) 0.053(5) 0.006(5) 0.012(5) 0.001(5)
C331 0.062(7) 0.090(7) 0.051(5) 0.016(5) 0.026(5) -0.002(5)
C341 0.057(7) 0.150(11) 0.034(5) -0.014(6) 0.021(5) -0.004(7)
C351 0.047(7) 0.107(8) 0.051(5) -0.030(5) 0.012(5) 0.003(5)
C361 0.040(6) 0.052(5) 0.057(5) -0.016(4) 0.001(4) -0.002(4)
C411 0.042(5) 0.044(4) 0.033(4) 0.006(3) -0.004(3) 0.000(4)
C421 0.043(5) 0.055(5) 0.022(4) -0.002(3) 0.005(3) -0.008(4)
C431 0.049(6) 0.078(6) 0.027(4) -0.001(4) 0.005(4) 0.011(5)
C441 0.061(6) 0.045(5) 0.042(5) -0.009(4) 0.003(4) -0.003(4)
C451 0.048(6) 0.035(4) 0.054(5) 0.010(4) -0.003(4) -0.005(4)
C461 0.040(5) 0.042(4) 0.029(4) -0.002(3) -0.008(4) -0.004(4)

loop_
_atom_site_label
_atom_site_type_symbol
_atom_site_fract_x
_atom_site_fract_y
_atom_site_fract_z
_atom_site_U_iso_or_equiv
_atom_site_thermal_displace_type
_atom_site_occupancy
_atom_site_calc_flag
_atom_site_refinement_flags
_atom_site_disorder_group
H1 H 0.3643(14) 0.3310(37) 0.1927(21) 0.053(15) Uiso 1 d D .
H2 H 0.3769(16) 0.4802(39) 0.1642(22) 0.053(15) Uiso 1 d D .
Ta1 Ta 0.378214(7) 0.31246(2) 0.137531(11) 0.02604(9) Uani 1 d D .
Ta2 Ta 0.367909(7) 0.49605(2) 0.222435(11) 0.02587(9) Uani 1 d D .
Cl1 Cl 0.35405(5) 0.4105(2) 0.05114(7) 0.0423(5) Uani 1 d . .
Cl2 Cl 0.38835(4) 0.66728(15) 0.17208(7) 0.0376(4) Uani 1 d . .
N1 N 0.42264(12) 0.2888(4) 0.1187(2) 0.0251(13) Uani 1 d . .
N2 N 0.35653(14) 0.1516(5) 0.1453(2) 0.0332(15) Uani 1 d . .
N3 N 0.32387(13) 0.5447(5) 0.2333(2) 0.0302(14) Uani 1 d . .
N4 N 0.39336(14) 0.4830(5) 0.2998(2) 0.036(2) Uani 1 d . .
C11 C 0.4462(2) 0.1865(6) 0.1212(3) 0.029(2) Uani 1 d . .
H11A H 0.4675(15) 0.2215(53) 0.1239(24) 0.023(16) Uiso 1 d . .
C12 C 0.4451(2) 0.1089(7) 0.1769(3) 0.043(2) Uani 1 d . .
H12A H 0.4477(14) 0.1492(56) 0.2091(27) 0.025(17) Uiso 1 d . .
H12B H 0.4227(18) 0.0689(66) 0.1711(30) 0.049(21) Uiso 1 d . .
C13 C 0.4689(2) 0.0040(8) 0.1794(4) 0.057(3) Uani 1 d . .
H13A H 0.4913(19) 0.0369(67) 0.1835(31) 0.053(22) Uiso 1 d . .
H13B H 0.4660(16) -0.0416(63) 0.2126(30) 0.037(19) Uiso 1 d . .
C14 C 0.4668(3) -0.0741(9) 0.1237(5) 0.075(3) Uani 1 d . .
H14A H 0.4509(27) -0.1011(106) 0.1279(50) 0.103(45) Uiso 1 d . .
H14B H 0.4840(26) -0.1276(103) 0.1270(45) 0.109(37) Uiso 1 d . .
C15 C 0.4680(3) 0.0045(8) 0.0687(5) 0.063(3) Uani 1 d . .
H15A H 0.4666(28) -0.0392(109) 0.0393(51) 0.119(44) Uiso 1 d . .
H15B H 0.4905(25) 0.0385(90) 0.0667(41) 0.093(33) Uiso 1 d . .
C16 C 0.4439(2) 0.1083(7) 0.0653(3) 0.047(2) Uani 1 d . .
H16A H 0.4215(18) 0.0723(63) 0.0648(28) 0.043(20) Uiso 1 d . .
H16B H 0.4441(15) 0.1549(58) 0.0331(28) 0.030(18) Uiso 1 d . .
C21 C 0.3395(2) 0.0852(6) 0.1907(3) 0.031(2) Uani 1 d . .
H21A H 0.3323(12) 0.0072(43) 0.1726(20) 0.000(12) Uiso 1 d . .
C22 C 0.3620(2) 0.0576(9) 0.2455(4) 0.049(2) Uani 1 d . .
H22A H 0.3762(16) 0.0140(54) 0.2329(26) 0.022(18) Uiso 1 d . .
H22B H 0.3683(28) 0.1375(115) 0.2590(52) 0.133(46) Uiso 1 d . .
C23 C 0.3458(2) -0.0125(9) 0.2931(4) 0.056(3) Uani 1 d . .
H23A H 0.3417(17) -0.0905(69) 0.2778(30) 0.046(22) Uiso 1 d . .
H23B H 0.3595(18) -0.0207(63) 0.3236(33) 0.046(22) Uiso 1 d . .
C24 C 0.3164(2) 0.0480(9) 0.3101(3) 0.057(2) Uani 1 d . .
H24A H 0.3198(18) 0.1324(76) 0.3344(34) 0.065(24) Uiso 1 d . .
H24B H 0.3064(24) -0.0084(84) 0.3368(43) 0.092(33) Uiso 1 d . .
C25 C 0.2945(2) 0.0718(9) 0.2557(4) 0.057(2) Uani 1 d . .
H25A H 0.2784(17) 0.1080(62) 0.2640(28) 0.035(21) Uiso 1 d . .
H25B H 0.2822(24) 0.0029(85) 0.2380(42) 0.092(34) Uiso 1 d . .
C26 C 0.3102(2) 0.1483(7) 0.2084(3) 0.042(2) Uani 1 d . .
H26A H 0.2933(22) 0.1580(83) 0.1697(41) 0.089(30) Uiso 1 d . .
H26B H 0.3163(18) 0.2244(72) 0.2284(33) 0.057(24) Uiso 1 d . .
C31 C 0.3085(2) 0.5624(6) 0.1715(3) 0.030(2) Uani 1 d . .
H31A H 0.3250(13) 0.5526(46) 0.1453(22) 0.008(13) Uiso 1 d . .
C32 C 0.2826(2) 0.4692(7) 0.1517(3) 0.039(2) Uani 1 d . .
H32A H 0.2639(13) 0.4745(45) 0.1790(22) 0.009(13) Uiso 1 d . .
H32B H 0.2888(12) 0.3972(48) 0.1579(20) 0.000(13) Uiso 1 d . .
C34 C 0.2580(2) 0.6199(8) 0.0761(4) 0.056(2) Uani 1 d . .
H34A H 0.2395(18) 0.6370(65) 0.1036(31) 0.050(21) Uiso 1 d . .
H34B H 0.2529(18) 0.6329(69) 0.0369(34) 0.056(22) Uiso 1 d . .
C33 C 0.2696(2) 0.4880(8) 0.0864(3) 0.047(2) Uani 1 d . .
H33A H 0.2876(22) 0.4742(76) 0.0606(38) 0.074(28) Uiso 1 d . .
H33B H 0.2507(25) 0.4276(97) 0.0808(43) 0.107(35) Uiso 1 d . .
C35 C 0.2843(2) 0.7094(8) 0.0939(4) 0.053(2) Uani 1 d . .
H35A H 0.2792(16) 0.7810(63) 0.0876(28) 0.032(19) Uiso 1 d . .
H35B H 0.3052(18) 0.6976(60) 0.0745(30) 0.043(20) Uiso 1 d . .
C36 C 0.2967(2) 0.6946(6) 0.1595(3) 0.040(2) Uani 1 d . .
H36A H 0.3138(15) 0.7532(57) 0.1705(25) 0.027(17) Uiso 1 d . .
H36B H 0.2804(16) 0.7193(57) 0.1906(28) 0.036(18) Uiso 1 d . .
C41 C 0.4138(3) 0.3969(10) 0.3404(5) 0.027(2) Uiso 0.550(6) d PD 1
H41A H 0.4224(3) 0.4430(10) 0.3757(5) 0.033 Uiso 0.550(6) calc PR 1
C42 C 0.3920(3) 0.2902(11) 0.3591(6) 0.034(2) Uiso 0.550(6) d PD 1
H42A H 0.3825(3) 0.2476(11) 0.3239(6) 0.041 Uiso 0.550(6) calc PR 1
H42B H 0.3747(3) 0.3248(11) 0.3802(6) 0.041 Uiso 0.550(6) calc PR 1
C43 C 0.4115(3) 0.1954(11) 0.3998(6) 0.041(3) Uiso 0.550(6) d PD 1
H43A H 0.4202(3) 0.2364(11) 0.4360(6) 0.049 Uiso 0.550(6) calc PR 1
H43B H 0.3977(3) 0.1275(11) 0.4107(6) 0.049 Uiso 0.550(6) calc PR 1
C44 C 0.4384(3) 0.1451(11) 0.3659(6) 0.047(3) Uiso 0.550(6) d PD 1
H44A H 0.4303(3) 0.1141(11) 0.3270(6) 0.056 Uiso 0.550(6) calc PR 1
H44B H 0.4498(3) 0.0785(11) 0.3877(6) 0.056 Uiso 0.550(6) calc PR 1
C45 C 0.4607(3) 0.2638(11) 0.3600(6) 0.038(2) Uiso 0.550(6) d PD 1
H45A H 0.4816(3) 0.2399(11) 0.3479(6) 0.045 Uiso 0.550(6) calc PR 1
H45B H 0.4635(3) 0.3097(11) 0.3972(6) 0.045 Uiso 0.550(6) calc PR 1
C46 C 0.4408(3) 0.3454(10) 0.3086(5) 0.031(2) Uiso 0.550(6) d PD 1
H46A H 0.4539(3) 0.4118(10) 0.2942(5) 0.038 Uiso 0.550(6) calc PR 1
H46B H 0.4330(3) 0.2932(10) 0.2754(5) 0.038 Uiso 0.550(6) calc PR 1
C41A C 0.4111(3) 0.3608(13) 0.3203(6) 0.027(2) Uiso 0.450(6) d PD 2
H41B H 0.4104(3) 0.3015(13) 0.2871(6) 0.033 Uiso 0.450(6) calc PR 2
C42A C 0.3932(3) 0.3039(13) 0.3721(7) 0.034(2) Uiso 0.450(6) d PD 2
H42C H 0.3702(3) 0.3016(13) 0.3618(7) 0.041 Uiso 0.450(6) calc PR 2
H42D H 0.3974(3) 0.3522(13) 0.4084(7) 0.041 Uiso 0.450(6) calc PR 2
C43A C 0.4075(3) 0.1647(13) 0.3803(7) 0.041(3) Uiso 0.450(6) d PD 2
H43C H 0.3953(3) 0.1160(13) 0.4069(7) 0.049 Uiso 0.450(6) calc PR 2
H43D H 0.4072(3) 0.1220(13) 0.3422(7) 0.049 Uiso 0.450(6) calc PR 2
C44A C 0.4410(4) 0.1849(14) 0.4062(7) 0.047(3) Uiso 0.450(6) d PD 2
H44C H 0.4507(4) 0.1077(14) 0.4216(7) 0.056 Uiso 0.450(6) calc PR 2
H44D H 0.4420(4) 0.2471(14) 0.4377(7) 0.056 Uiso 0.450(6) calc PR 2
C45A C 0.4589(3) 0.2370(13) 0.3452(7) 0.038(2) Uiso 0.450(6) d PD 2
H45C H 0.4821(3) 0.2334(13) 0.3510(7) 0.045 Uiso 0.450(6) calc PR 2
H45D H 0.4515(3) 0.1920(13) 0.3093(7) 0.045 Uiso 0.450(6) calc PR 2
C46A C 0.4456(3) 0.3788(12) 0.3452(6) 0.031(2) Uiso 0.450(6) d PD 2
H46C H 0.4467(3) 0.4133(12) 0.3851(6) 0.038 Uiso 0.450(6) calc PR 2
H46D H 0.4573(3) 0.4326(12) 0.3199(6) 0.038 Uiso 0.450(6) calc PR 2
C111 C 0.4364(2) 0.4133(6) 0.1104(3) 0.028(2) Uani 1 d . .
H11B H 0.4186(13) 0.4557(45) 0.1131(19) 0.000(12) Uiso 1 d . .
C121 C 0.4483(2) 0.4292(7) 0.0484(3) 0.040(2) Uani 1 d . .
H12C H 0.4676(22) 0.3598(87) 0.0462(39) 0.090(30) Uiso 1 d . .
H12D H 0.4340(13) 0.4182(47) 0.0224(23) 0.009(15) Uiso 1 d . .
C131 C 0.4599(2) 0.5601(8) 0.0389(4) 0.060(3) Uani 1 d . .
H13C H 0.4487(27) 0.6172(106) 0.0327(49) 0.113(44) Uiso 1 d . .
H13D H 0.4696(15) 0.5592(59) 0.0002(29) 0.035(18) Uiso 1 d . .
C141 C 0.4858(2) 0.5937(7) 0.0867(4) 0.059(3) Uani 1 d . .
H14C H 0.4942(22) 0.6708(86) 0.0817(39) 0.082(29) Uiso 1 d . .
H14D H 0.5035(17) 0.5402(66) 0.0806(29) 0.042(20) Uiso 1 d . .
C151 C 0.4741(2) 0.5846(7) 0.1475(4) 0.049(2) Uani 1 d . .
H15C H 0.4584(18) 0.6536(70) 0.1580(31) 0.055(22) Uiso 1 d . .
H15D H 0.4853(13) 0.6004(47) 0.1799(24) 0.008(14) Uiso 1 d . .
C161 C 0.4615(2) 0.4549(7) 0.1595(3) 0.040(2) Uani 1 d . .
H16C H 0.4535(17) 0.4542(66) 0.1935(31) 0.043(21) Uiso 1 d . .
H16D H 0.4812(17) 0.3911(64) 0.1625(28) 0.045(19) Uiso 1 d . .
C211 C 0.3549(2) 0.0866(6) 0.0856(3) 0.033(2) Uani 1 d . .
H21B H 0.3698(12) 0.1418(45) 0.0619(20) 0.005(12) Uiso 1 d . .
C221 C 0.3217(2) 0.0916(8) 0.0516(4) 0.050(2) Uani 1 d . .
H22C H 0.3157(17) 0.1617(64) 0.0550(29) 0.034(21) Uiso 1 d . .
H22D H 0.3048(17) 0.0499(64) 0.0768(29) 0.043(19) Uiso 1 d . .
C231 C 0.3227(2) 0.0401(9) -0.0109(3) 0.060(3) Uani 1 d . .
H23C H 0.3045(17) 0.0504(62) -0.0302(29) 0.036(20) Uiso 1 d . .
H23D H 0.3349(15) 0.0923(58) -0.0338(27) 0.032(18) Uiso 1 d . .
C241 C 0.3356(2) -0.0892(8) -0.0115(4) 0.062(3) Uani 1 d . .
H24C H 0.3397(17) -0.1157(68) -0.0536(34) 0.058(22) Uiso 1 d . .
H24D H 0.3217(19) -0.1419(73) 0.0076(33) 0.059(24) Uiso 1 d . .
C251 C 0.3682(2) -0.0976(8) 0.0237(4) 0.057(2) Uani 1 d . .
H25C H 0.3824(22) -0.0389(87) 0.0003(39) 0.083(29) Uiso 1 d . .
H25D H 0.3753(19) -0.1771(75) 0.0306(33) 0.058(24) Uiso 1 d . .
C261 C 0.3670(2) -0.0472(7) 0.0875(3) 0.042(2) Uani 1 d . .
H26C H 0.3528(14) -0.0912(52) 0.1095(24) 0.020(16) Uiso 1 d . .
H26D H 0.3907(17) -0.0523(60) 0.1042(27) 0.038(19) Uiso 1 d . .
C311 C 0.3026(2) 0.5548(7) 0.2816(3) 0.033(2) Uani 1 d . .
H31B H 0.2816(13) 0.5579(43) 0.2683(20) 0.000(12) Uiso 1 d . .
C321 C 0.3051(2) 0.4435(9) 0.3236(4) 0.058(2) Uani 1 d . .
H32C H 0.3246(17) 0.4433(63) 0.3431(29) 0.037(20) Uiso 1 d . .
H32D H 0.3019(18) 0.3777(74) 0.2989(33) 0.057(24) Uiso 1 d . .
C331 C 0.2830(2) 0.4522(10) 0.3737(4) 0.066(3) Uani 1 d . .
H33C H 0.2588(17) 0.4464(59) 0.3527(28) 0.038(18) Uiso 1 d . .
H33D H 0.2852(20) 0.3806(80) 0.3966(36) 0.069(27) Uiso 1 d . .
C341 C 0.2878(3) 0.5714(12) 0.4084(4) 0.079(3) Uani 1 d . .
H34C H 0.2742(20) 0.5759(76) 0.4370(37) 0.068(26) Uiso 1 d . .
H34D H 0.3083(29) 0.5789(110) 0.4305(51) 0.128(44) Uiso 1 d . .
C351 C 0.2840(2) 0.6820(10) 0.3676(4) 0.068(3) Uani 1 d . .
H35C H 0.2872(20) 0.7628(84) 0.3958(39) 0.080(27) Uiso 1 d . .
H35D H 0.2645(20) 0.6867(69) 0.3515(34) 0.055(25) Uiso 1 d . .
C361 C 0.3063(2) 0.6742(7) 0.3161(4) 0.050(2) Uani 1 d . .
H36C H 0.3018(20) 0.7492(82) 0.2889(37) 0.075(27) Uiso 1 d . .
H36D H 0.3280(17) 0.6809(57) 0.3363(29) 0.039(19) Uiso 1 d . .
C411 C 0.3974(2) 0.6071(7) 0.3269(3) 0.040(2) Uani 1 d . .
H41C H 0.3816(17) 0.6579(63) 0.3096(30) 0.044(21) Uiso 1 d . .
C421 C 0.3902(2) 0.6165(7) 0.3931(3) 0.040(2) Uani 1 d . .
H42E H 0.3673(16) 0.5825(54) 0.4011(25) 0.029(17) Uiso 1 d . .
H42F H 0.4055(22) 0.5697(84) 0.4142(39) 0.081(30) Uiso 1 d . .
C431 C 0.3914(2) 0.7522(8) 0.4149(3) 0.051(2) Uani 1 d . .
H43E H 0.3696(26) 0.7959(91) 0.4022(44) 0.107(36) Uiso 1 d . .
H43F H 0.3881(17) 0.7507(64) 0.4581(33) 0.049(20) Uiso 1 d . .
C441 C 0.4225(2) 0.8129(7) 0.4042(3) 0.050(2) Uani 1 d . .
H44E H 0.4405(20) 0.7689(77) 0.4271(36) 0.071(26) Uiso 1 d . .
H44F H 0.4229(15) 0.9041(60) 0.4173(26) 0.033(17) Uiso 1 d . .
C451 C 0.4299(2) 0.8030(7) 0.3387(3) 0.046(2) Uani 1 d . .
H45E H 0.4137(15) 0.8457(54) 0.3141(26) 0.025(16) Uiso 1 d . .
H45F H 0.4503(19) 0.8370(69) 0.3265(32) 0.056(23) Uiso 1 d . .
C461 C 0.4292(2) 0.6679(7) 0.3185(3) 0.038(2) Uani 1 d . .
H46E H 0.4329(12) 0.6561(44) 0.2839(23) 0.001(14) Uiso 1 d . .
H46F H 0.4473(15) 0.6307(54) 0.3422(26) 0.026(16) Uiso 1 d . .

loop_
_atom_type_symbol
_atom_type_description
_atom_type_scat_dispersion_real
_atom_type_scat_dispersion_imag
_atom_type_scat_source
C C 0.0033 0.0016 'International Tables Vol C Tables 4.2.6.8 and 6.1.1.4'
H H 0.0000 0.0000 'International Tables Vol C Tables 4.2.6.8 and 6.1.1.4'
N N 0.0061 0.0033 'International Tables Vol C Tables 4.2.6.8 and 6.1.1.4'
Cl Cl 0.1484 0.1585 'International Tables Vol C Tables 4.2.6.8 and 6.1.1.4'
Ta Ta -0.7052 6.5227 'International Tables Vol C Tables 4.2.6.8 and 6.1.1.4'
H H 0.0000 0.0000 'International Tables Vol C Tables 4.2.6.8 and 6.1.1.4'

loop_
_geom_angle_atom_site_label_1
_geom_angle_atom_site_label_2
_geom_angle_atom_site_label_3
_geom_angle
Ta1 H1 Ta2 114.3(25)
Ta2 H2 Ta1 115.4(27)
H1 Ta1 H2 64.4(24)
H1 Ta1 N1 132.0(23)
H2 Ta1 N1 104.2(20)
H1 Ta1 N2 79.6(16)
H2 Ta1 N2 141.0(17)
N1 Ta1 N2 111.1(2)
H1 Ta1 Cl1 118.5(22)
H2 Ta1 Cl1 79.6(17)
N1 Ta1 Cl1 103.17(15)
N2 Ta1 Cl1 107.1(2)
H1 Ta1 Ta2 38.0(16)
H2 Ta1 Ta2 26.9(14)
N1 Ta1 Ta2 116.20(14)
N2 Ta1 Ta2 117.18(15)
Cl1 Ta1 Ta2 99.92(4)
H2 Ta2 H1 64.9(25)
H2 Ta2 N3 118.5(27)
H1 Ta2 N3 104.1(17)
H2 Ta2 N4 130.7(27)
H1 Ta2 N4 105.6(16)
N3 Ta2 N4 110.8(2)
H2 Ta2 Cl2 60.5(18)
H1 Ta2 Cl2 125.3(14)
N3 Ta2 Cl2 103.7(2)
N4 Ta2 Cl2 106.9(2)
H2 Ta2 Ta1 37.7(17)
H1 Ta2 Ta1 27.8(14)
N3 Ta2 Ta1 118.2(2)
N4 Ta2 Ta1 116.9(2)
Cl2 Ta2 Ta1 97.70(4)
C111 N1 C11 114.4(5)
C111 N1 Ta1 107.3(4)
C11 N1 Ta1 137.1(4)
C21 N2 C211 113.9(5)
C21 N2 Ta1 137.5(4)
C211 N2 Ta1 108.3(4)
C311 N3 C31 116.1(5)
C311 N3 Ta2 138.7(4)
C31 N3 Ta2 104.8(4)
C411 N4 C41 105.0(6)
C411 N4 C41A 127.0(7)
C411 N4 Ta2 109.9(4)
C41 N4 Ta2 144.7(6)
C41A N4 Ta2 122.2(6)
N1 C11 C12 112.1(6)
N1 C11 C16 112.5(6)
C12 C11 C16 112.7(6)
C13 C12 C11 112.2(7)
C12 C13 C14 112.9(7)
C15 C14 C13 112.0(8)
C16 C15 C14 112.8(8)
C15 C16 C11 111.8(7)
N2 C21 C26 115.1(6)
N2 C21 C22 110.7(6)
C26 C21 C22 109.9(6)
C23 C22 C21 112.8(7)
C24 C23 C22 113.6(7)
C23 C24 C25 109.4(7)
C24 C25 C26 113.2(7)
C21 C26 C25 110.8(6)
N3 C31 C32 115.7(5)
N3 C31 C36 113.1(5)
C32 C31 C36 110.4(6)
C31 C32 C33 112.5(6)
C35 C34 C33 109.9(7)
C34 C33 C32 110.8(7)
C34 C35 C36 112.2(7)
C31 C36 C35 110.3(6)
C46 C41 N4 110.3(8)
C46 C41 C42 110.3(9)
N4 C41 C42 107.2(8)
C41 C42 C43 110.5(9)
C44 C43 C42 108.0(10)
C43 C44 C45 103.0(10)
C44 C45 C46 102.7(9)
C41 C46 C45 102.7(9)
C46A C41A N4 114.8(10)
C46A C41A C42A 105.8(11)
N4 C41A C42A 107.6(10)
C41A C42A C43A 104.4(11)
C44A C43A C42A 103.9(11)
C43A C44A C45A 100.9(11)
C46A C45A C44A 97.6(10)
C41A C46A C45A 101.4(10)
N1 C111 C161 115.2(5)
N1 C111 C121 112.1(5)
C161 C111 C121 111.8(6)
C131 C121 C111 111.5(6)
C121 C131 C141 110.1(7)
C151 C141 C131 111.8(7)
C141 C151 C161 111.6(6)
C151 C161 C111 111.5(6)
N2 C211 C261 114.7(5)
N2 C211 C221 113.8(6)
C261 C211 C221 109.6(6)
C231 C221 C211 111.0(7)
C241 C231 C221 112.6(7)
C231 C241 C251 111.1(7)
C241 C251 C261 111.6(8)
C211 C261 C251 109.9(6)
N3 C311 C361 113.9(6)
N3 C311 C321 112.9(6)
C361 C311 C321 110.2(6)
C311 C321 C331 113.5(8)
C341 C331 C321 112.1(8)
C351 C341 C331 110.4(7)
C341 C351 C361 112.1(8)
C311 C361 C351 113.1(7)
N4 C411 C461 114.4(6)
N4 C411 C421 115.8(6)
C461 C411 C421 109.7(6)
C431 C421 C411 111.5(6)
C441 C431 C421 111.5(7)
C431 C441 C451 111.9(7)
C461 C451 C441 110.8(6)
C411 C461 C451 111.7(7)

loop_
_geom_bond_atom_site_label_1
_geom_bond_atom_site_label_2
_geom_bond_distance
H1 Ta1 1.44(5)
H1 Ta2 1.91(4)
H2 Ta2 1.42(5)
H2 Ta1 1.91(4)
Ta1 N1 1.975(5)
Ta1 N2 1.979(5)
Ta1 Cl1 2.388(2)
Ta1 Ta2 2.8280(4)
Ta2 N3 1.967(5)
Ta2 N4 1.991(6)
Ta2 Cl2 2.376(2)
N1 C111 1.483(8)
N1 C11 1.485(8)
N2 C21 1.492(8)
N2 C211 1.525(8)
N3 C311 1.481(9)
N3 C31 1.513(8)
N4 C411 1.480(9)
N4 C41 1.529(12)
N4 C41A 1.570(14)
C11 C12 1.523(10)
C11 C16 1.523(10)
C12 C13 1.514(11)
C13 C14 1.521(14)
C14 C15 1.52(2)
C15 C16 1.513(12)
C21 C26 1.494(10)
C21 C22 1.536(10)
C22 C23 1.529(12)
C23 C24 1.484(13)
C24 C25 1.506(12)
C25 C26 1.550(11)
C31 C32 1.529(10)
C31 C36 1.530(9)
C32 C33 1.554(10)
C34 C35 1.504(12)
C34 C33 1.518(12)
C35 C36 1.548(11)
C41 C46 1.505(14)
C41 C42 1.558(14)
C42 C43 1.570(15)
C43 C44 1.53(2)
C44 C45 1.60(2)
C45 C46 1.639(15)
C41A C46A 1.53(2)
C41A C42A 1.58(2)
C42A C43A 1.63(2)
C43A C44A 1.51(2)
C44A C45A 1.73(2)
C45A C46A 1.63(2)
C111 C161 1.543(10)
C111 C121 1.546(10)
C121 C131 1.519(12)
C131 C141 1.521(13)
C141 C151 1.508(12)
C151 C161 1.531(11)
C211 C261 1.533(10)
C211 C221 1.546(10)
C221 C231 1.533(12)
C231 C241 1.499(13)
C241 C251 1.539(13)
C251 C261 1.557(10)
C311 C361 1.513(10)
C311 C321 1.534(11)
C321 C331 1.536(12)
C331 C341 1.52(2)
C341 C351 1.51(2)
C351 C361 1.564(12)
C411 C461 1.522(11)
C411 C421 1.567(10)
C421 C431 1.547(11)
C431 C441 1.507(12)
C441 C451 1.552(11)
C451 C461 1.530(10)
